data_7708211
loop_
_publ_author_name
'Qian, Junfeng'
'Lu, Huangjie'
'Zheng, Zhaofa'
'Xu, Miaomiao'
'Qian, Yuan'
'Zhang, Zhi-Hui'
'Wang, Jian-Qiang'
'He, Mingyang'
'Lin, Jian'

_publ_section_title
;
 Achieving Colour Tuneable and White-Light Luminescence in a Large Family
 of Dual-Emission Lanthanide Coordination Polymers
;
_journal_name_full 'Dalton Transactions'
_journal_paper_doi 10.1039/D1DT01618K
_journal_year 2021
_chemical_formula_moiety 'C18 Dy N3 O6'
_chemical_formula_sum 'C18 Dy N3 O6'
_chemical_formula_weight 516.71
_chemical_melting_point ?
_chemical_name_common 'Dysprosium 2,2':6',2''-terpyridine-4'-carboxyli'
_space_group_crystal_system monoclinic
_space_group_IT_number 15
_space_group_name_Hall '-C 2yc'
_space_group_name_H-M_alt 'C 1 2/c 1'
_audit_creation_method SHELXL-2014
_audit_update_record
;
2021-07-16 deposited with the CCDC.	2021-09-06 downloaded from the CCDC.
;
_cell_angle_alpha 90
_cell_angle_beta 125.021(2)
_cell_angle_gamma 90
_cell_formula_units_Z 4
_cell_length_a 17.9267(15)
_cell_length_b 9.5160(8)
_cell_length_c 11.8585(9)
_cell_measurement_reflns_used 9950
_cell_measurement_temperature 293(2)
_cell_measurement_theta_max 55.029
_cell_measurement_theta_min 5.101
_cell_volume 1656.7(2)
_computing_cell_refinement 'Bruker SAINT'
_computing_data_collection 'Bruker APEX3'
_computing_data_reduction 'Bruker SAINT'
_computing_molecular_graphics 'Bruker SHELXTL'
_computing_publication_material 'Bruker SHELXTL'
_computing_structure_refinement 'SHELXL-2014 (Sheldrick, 2014)'
_computing_structure_solution 'SHELXS-97 (Sheldrick 2008)'
_diffrn_ambient_temperature 293(2)
_diffrn_measured_fraction_theta_full 0.995
_diffrn_measured_fraction_theta_max 0.995
_diffrn_measurement_device_type 'Bruker APEX-II CCD'
_diffrn_measurement_method '0.5 wide w/ exposures'
_diffrn_radiation_type MoK\a
_diffrn_radiation_wavelength 0.71073
_diffrn_reflns_av_R_equivalents 0.0418
_diffrn_reflns_av_unetI/netI 0.0219
_diffrn_reflns_Laue_measured_fraction_full 0.995
_diffrn_reflns_Laue_measured_fraction_max 0.995
_diffrn_reflns_limit_h_max 23
_diffrn_reflns_limit_h_min -23
_diffrn_reflns_limit_k_max 12
_diffrn_reflns_limit_k_min -12
_diffrn_reflns_limit_l_max 15
_diffrn_reflns_limit_l_min -15
_diffrn_reflns_number 15118
_diffrn_reflns_point_group_measured_fraction_full 0.995
_diffrn_reflns_point_group_measured_fraction_max 0.995
_diffrn_reflns_theta_full 25.242
_diffrn_reflns_theta_max 27.532
_diffrn_reflns_theta_min 2.551
_exptl_absorpt_coefficient_mu 4.554
_exptl_absorpt_correction_T_max 0.695
_exptl_absorpt_correction_T_min 0.585
_exptl_absorpt_correction_type multi-scan
_exptl_absorpt_process_details SHELTXPREP
_exptl_crystal_colour colorless
_exptl_crystal_density_diffrn 2.072
_exptl_crystal_description block
_exptl_crystal_F_000 972
_exptl_crystal_size_max 0.12
_exptl_crystal_size_mid 0.10
_exptl_crystal_size_min 0.08
_refine_diff_density_max 0.826
_refine_diff_density_min -0.420
_refine_diff_density_rms 0.109
_refine_ls_extinction_method none
_refine_ls_goodness_of_fit_ref 1.096
_refine_ls_hydrogen_treatment undef
_refine_ls_matrix_type full
_refine_ls_number_parameters 129
_refine_ls_number_reflns 1910
_refine_ls_number_restraints 0
_refine_ls_restrained_S_all 1.096
_refine_ls_R_factor_all 0.0208
_refine_ls_R_factor_gt 0.0195
_refine_ls_shift/su_max 0.000
_refine_ls_shift/su_mean 0.000
_refine_ls_structure_factor_coef Fsqd
_refine_ls_weighting_details 'w=1/[\s^2^(Fo^2^)+(0.0340P)^2^+3.3998P] where P=(Fo^2^+2Fc^2^)/3'
_refine_ls_weighting_scheme calc
_refine_ls_wR_factor_gt 0.0560
_refine_ls_wR_factor_ref 0.0569
_reflns_Friedel_coverage 0.000
_reflns_number_gt 1845
_reflns_number_total 1910
_reflns_threshold_expression 'I > 2\s(I)'
_cod_data_source_file d1dt01618k2.cif
_cod_data_source_block DyTPC2
_cod_depositor_comments
;
The following automatic conversions were performed:

data item '_chemical_melting_point' value 'N/a' was changed to '?' --
the value is undefined or not given.

Automatic conversion script
Id: cif_fix_values 7556 2019-12-06 15:28:31Z antanas 
;
_cod_original_sg_symbol_H-M 'C 2/c'
_cod_database_code 7708211
_shelx_space_group_comment
;
The symmetry employed for this shelxl refinement is uniquely defined
by the following loop, which should always be used as a source of
symmetry information in preference to the above space-group names.
They are only intended as comments.
;
_shelxl_version_number 2014-3

loop_
_space_group_symop_operation_xyz
'x, y, z'
'-x, y, -z+1/2'
'x+1/2, y+1/2, z'
'-x+1/2, y+1/2, -z+1/2'
'-x, -y, -z'
'x, -y, z-1/2'
'-x+1/2, -y+1/2, -z'
'x+1/2, -y+1/2, z-1/2'

loop_
_atom_site_label
_atom_site_type_symbol
_atom_site_fract_x
_atom_site_fract_y
_atom_site_fract_z
_atom_site_U_iso_or_equiv
_atom_site_adp_type
_atom_site_occupancy
_atom_site_site_symmetry_order
_atom_site_calc_flag
_atom_site_refinement_flags_posn
_atom_site_refinement_flags_adp
_atom_site_refinement_flags_occupancy
_atom_site_disorder_assembly
_atom_site_disorder_group
Dy1 Dy 0.5000 -0.15773(2) 0.7500 0.01899(8) Uani 1 2 d S T P . .
N1 N 0.5000 0.5774(3) 0.7500 0.0178(6) Uani 1 2 d S T P . .
N2 N 0.59029(17) 0.7326(2) 0.6769(3) 0.0228(5) Uani 1 1 d . . . . .
O1 O 0.48323(18) 0.0655(2) 0.8267(3) 0.0340(5) Uani 1 1 d . . . . .
O2 O 0.39600(19) -0.2268(3) 0.5114(3) 0.0466(7) Uani 1 1 d . . . . .
O3 O 0.3383(2) -0.0794(3) 0.5816(3) 0.0492(7) Uani 1 1 d . . . . .
C1 C 0.54519(18) 0.5057(3) 0.7089(3) 0.0185(5) Uani 1 1 d . . . . .
C2 C 0.5000 0.1290(5) 0.7500 0.0258(9) Uani 1 2 d S T P . .
C3 C 0.5000 0.2866(4) 0.7500 0.0217(8) Uani 1 2 d S T P . .
C4 C 0.59584(19) 0.5925(3) 0.6687(3) 0.0194(5) Uani 1 1 d . . . . .
C5 C 0.5446(2) 0.3594(3) 0.7035(3) 0.0219(6) Uani 1 1 d . . . . .
C6 C 0.3341(3) -0.1556(3) 0.4935(4) 0.0346(8) Uani 1 1 d . . . . .
C7 C 0.6347(3) 0.8166(4) 0.6419(4) 0.0308(7) Uani 1 1 d . . . . .
C8 C 0.6477(2) 0.5322(3) 0.6286(3) 0.0274(6) Uani 1 1 d . . . . .
C9 C 0.6954(3) 0.6192(4) 0.5962(4) 0.0332(7) Uani 1 1 d . . . . .
C10 C 0.6881(3) 0.7637(4) 0.6020(4) 0.0344(7) Uani 1 1 d . . . . .

loop_
_atom_site_aniso_label
_atom_site_aniso_U_11
_atom_site_aniso_U_22
_atom_site_aniso_U_33
_atom_site_aniso_U_23
_atom_site_aniso_U_13
_atom_site_aniso_U_12
Dy1 0.02727(12) 0.00762(10) 0.02880(12) 0.000 0.02001(9) 0.000
N1 0.0223(15) 0.0116(14) 0.0233(15) 0.000 0.0154(13) 0.000
N2 0.0294(12) 0.0132(11) 0.0356(13) 0.0009(10) 0.0243(11) -0.0001(9)
O1 0.0615(16) 0.0121(10) 0.0480(13) -0.0014(9) 0.0430(13) -0.0011(10)
O2 0.0458(15) 0.0425(16) 0.0402(14) -0.0087(12) 0.0181(12) 0.0065(13)
O3 0.0450(15) 0.0521(17) 0.0508(15) 0.0024(13) 0.0278(13) 0.0159(13)
C1 0.0228(12) 0.0113(12) 0.0212(12) -0.0003(9) 0.0124(10) -0.0002(10)
C2 0.036(2) 0.0111(17) 0.032(2) 0.000 0.0207(19) 0.000
C3 0.0280(19) 0.0100(18) 0.0256(18) 0.000 0.0145(16) 0.000
C4 0.0222(13) 0.0138(12) 0.0225(12) 0.0007(10) 0.0130(11) -0.0004(10)
C5 0.0285(15) 0.0119(12) 0.0283(14) -0.0006(10) 0.0180(12) -0.0003(10)
C6 0.0360(19) 0.0308(19) 0.0320(17) 0.0013(12) 0.0166(15) 0.0029(13)
C7 0.0392(18) 0.0195(13) 0.0468(19) 0.0028(13) 0.0324(16) -0.0038(13)
C8 0.0333(16) 0.0215(14) 0.0354(15) 0.0003(12) 0.0244(13) 0.0036(12)
C9 0.0407(18) 0.0306(16) 0.0434(18) 0.0019(15) 0.0329(16) 0.0047(15)
C10 0.0436(18) 0.0286(17) 0.0474(19) 0.0032(14) 0.0356(16) -0.0025(14)

loop_
_atom_type_symbol
_atom_type_description
_atom_type_scat_dispersion_real
_atom_type_scat_dispersion_imag
_atom_type_scat_source
C C 0.0033 0.0016 'International Tables Vol C Tables 4.2.6.8 and 6.1.1.4'
N N 0.0061 0.0033 'International Tables Vol C Tables 4.2.6.8 and 6.1.1.4'
O O 0.0106 0.0060 'International Tables Vol C Tables 4.2.6.8 and 6.1.1.4'
Dy Dy -0.1892 4.4098 'International Tables Vol C Tables 4.2.6.8 and 6.1.1.4'

loop_
_geom_angle_atom_site_label_1
_geom_angle_atom_site_label_2
_geom_angle_atom_site_label_3
_geom_angle
_geom_angle_site_symmetry_1
_geom_angle_site_symmetry_3
_geom_angle_publ_flag
O1 Dy1 O1 55.16(11) 2_656 . ?
O1 Dy1 O2 88.71(10) 2_656 . ?
O1 Dy1 O2 120.27(9) . . ?
O1 Dy1 O2 120.27(9) 2_656 2_656 ?
O1 Dy1 O2 88.71(10) . 2_656 ?
O2 Dy1 O2 148.47(14) . 2_656 ?
O1 Dy1 N2 139.45(8) 2_656 2_646 ?
O1 Dy1 N2 89.50(8) . 2_646 ?
O2 Dy1 N2 94.31(10) . 2_646 ?
O2 Dy1 N2 72.22(9) 2_656 2_646 ?
O1 Dy1 N2 89.50(8) 2_656 1_545 ?
O1 Dy1 N2 139.45(8) . 1_545 ?
O2 Dy1 N2 72.22(9) . 1_545 ?
O2 Dy1 N2 94.31(10) 2_656 1_545 ?
N2 Dy1 N2 129.87(11) 2_646 1_545 ?
O1 Dy1 N1 152.42(5) 2_656 1_545 ?
O1 Dy1 N1 152.42(5) . 1_545 ?
O2 Dy1 N1 74.24(7) . 1_545 ?
O2 Dy1 N1 74.24(7) 2_656 1_545 ?
N2 Dy1 N1 64.93(6) 2_646 1_545 ?
N2 Dy1 N1 64.93(6) 1_545 1_545 ?
O1 Dy1 O3 76.95(10) 2_656 . ?
O1 Dy1 O3 72.52(9) . . ?
O2 Dy1 O3 52.25(9) . . ?
O2 Dy1 O3 140.67(10) 2_656 . ?
N2 Dy1 O3 73.35(9) 2_646 . ?
N2 Dy1 O3 122.55(9) 1_545 . ?
N1 Dy1 O3 107.27(7) 1_545 . ?
O1 Dy1 O3 72.52(10) 2_656 2_656 ?
O1 Dy1 O3 76.95(10) . 2_656 ?
O2 Dy1 O3 140.67(10) . 2_656 ?
O2 Dy1 O3 52.25(9) 2_656 2_656 ?
N2 Dy1 O3 122.55(9) 2_646 2_656 ?
N2 Dy1 O3 73.35(9) 1_545 2_656 ?
N1 Dy1 O3 107.27(7) 1_545 2_656 ?
O3 Dy1 O3 145.47(15) . 2_656 ?
O1 Dy1 C2 27.58(5) 2_656 . ?
O1 Dy1 C2 27.58(5) . . ?
O2 Dy1 C2 105.76(7) . . ?
O2 Dy1 C2 105.76(7) 2_656 . ?
N2 Dy1 C2 115.07(6) 2_646 . ?
N2 Dy1 C2 115.07(6) 1_545 . ?
N1 Dy1 C2 180.0 1_545 . ?
O3 Dy1 C2 72.73(7) . . ?
O3 Dy1 C2 72.73(7) 2_656 . ?
O1 Dy1 C6 82.34(10) 2_656 . ?
O1 Dy1 C6 96.93(10) . . ?
O2 Dy1 C6 25.77(10) . . ?
O2 Dy1 C6 154.75(11) 2_656 . ?
N2 Dy1 C6 83.20(11) 2_646 . ?
N2 Dy1 C6 97.15(10) 1_545 . ?
N1 Dy1 C6 90.41(7) 1_545 . ?
O3 Dy1 C6 26.48(10) . . ?
O3 Dy1 C6 152.98(11) 2_656 . ?
C2 Dy1 C6 89.59(7) . . ?
O1 Dy1 C6 96.93(10) 2_656 2_656 ?
O1 Dy1 C6 82.34(10) . 2_656 ?
O2 Dy1 C6 154.75(11) . 2_656 ?
O2 Dy1 C6 25.77(10) 2_656 2_656 ?
N2 Dy1 C6 97.15(10) 2_646 2_656 ?
N2 Dy1 C6 83.20(10) 1_545 2_656 ?
N1 Dy1 C6 90.41(7) 1_545 2_656 ?
O3 Dy1 C6 152.98(11) . 2_656 ?
O3 Dy1 C6 26.48(10) 2_656 2_656 ?
C2 Dy1 C6 89.59(7) . 2_656 ?
C6 Dy1 C6 179.18(13) . 2_656 ?
C1 N1 C1 119.1(3) . 2_656 ?
C1 N1 Dy1 120.44(17) . 1_565 ?
C1 N1 Dy1 120.43(17) 2_656 1_565 ?
C4 N2 C7 118.9(3) . . ?
C4 N2 Dy1 122.45(18) . 1_565 ?
C7 N2 Dy1 118.7(2) . 1_565 ?
C2 O1 Dy1 91.0(2) . . ?
C6 O2 Dy1 93.8(2) . . ?
C6 O3 Dy1 88.8(2) . . ?
N1 C1 C5 122.2(3) . . ?
N1 C1 C4 116.0(2) . . ?
C5 C1 C4 121.9(3) . . ?
O1 C2 O1 122.9(4) 2_656 . ?
O1 C2 C3 118.6(2) 2_656 . ?
O1 C2 C3 118.6(2) . . ?
O1 C2 Dy1 61.4(2) 2_656 . ?
O1 C2 Dy1 61.4(2) . . ?
C3 C2 Dy1 180.0 . . ?
C5 C3 C5 120.2(4) . 2_656 ?
C5 C3 C2 119.89(18) . . ?
C5 C3 C2 119.89(18) 2_656 . ?
N2 C4 C8 121.8(3) . . ?
N2 C4 C1 116.2(2) . . ?
C8 C4 C1 122.0(3) . . ?
C3 C5 C1 118.1(3) . . ?
O2 C6 O3 125.1(4) . . ?
O2 C6 Dy1 60.4(2) . . ?
O3 C6 Dy1 64.7(2) . . ?
N2 C7 C10 122.4(3) . . ?
C4 C8 C9 119.1(3) . . ?
C8 C9 C10 119.0(3) . . ?
C7 C10 C9 118.7(3) . . ?

loop_
_geom_bond_atom_site_label_1
_geom_bond_atom_site_label_2
_geom_bond_distance
_geom_bond_site_symmetry_2
_geom_bond_publ_flag
Dy1 O1 2.396(2) 2_656 ?
Dy1 O1 2.396(2) . ?
Dy1 O2 2.420(3) . ?
Dy1 O2 2.420(3) 2_656 ?
Dy1 N2 2.464(2) 2_646 ?
Dy1 N2 2.464(2) 1_545 ?
Dy1 N1 2.520(3) 1_545 ?
Dy1 O3 2.511(3) . ?
Dy1 O3 2.511(3) 2_656 ?
Dy1 C2 2.728(4) . ?
Dy1 C6 2.777(4) . ?
Dy1 C6 2.777(4) 2_656 ?
N1 C1 1.346(3) . ?
N1 C1 1.346(3) 2_656 ?
N1 Dy1 2.520(3) 1_565 ?
N2 C4 1.344(4) . ?
N2 C7 1.351(4) . ?
N2 Dy1 2.464(2) 1_565 ?
O1 C2 1.263(3) . ?
O2 C6 1.210(5) . ?
O3 C6 1.239(5) . ?
C1 C5 1.394(4) . ?
C1 C4 1.493(4) . ?
C2 O1 1.263(3) 2_656 ?
C2 C3 1.500(5) . ?
C3 C5 1.389(4) . ?
C3 C5 1.389(4) 2_656 ?
C4 C8 1.388(4) . ?
C7 C10 1.384(5) . ?
C8 C9 1.394(5) . ?
C9 C10 1.387(5) . ?
